data_4319223
loop_
_publ_author_name
'Donatella Armentano'
'Giovanni De Munno'
'Juan Faus'
'Francesc Lloret'
'Miguel Julve'

_publ_contact_author
;
     Prof. G. De Munno
     Dipartimento di Chimica
     Universit\'a della Calabria
     I-87030 Arcavacata di Rende, Cosenza
     Italy
;
_publ_contact_author_email demunno@unical.it
_publ_contact_author_fax '39 984 492044'
_publ_contact_author_phone '39 984 492068'
_publ_section_title
;
 Syntheses, Crystal Structures, and Magnetic Properties of the
 Oxalato-Bridged Mixed-Valence Complexes [FeII(bpm)3]2[FeIII2(ox)5].8H2O
 and FeII(bpm)3Na(H2O)2Fe(ox)3.4H2O (bpm = 2,2'-Bipyrimidine)
;
_journal_name_full 'Inorganic Chemistry'
_journal_page_first 655
_journal_page_last 660
_journal_paper_doi 10.1021/ic000258q
_journal_volume 40
_journal_year 2001
_chemical_formula_moiety 'FeII(bpm)3Na(H2O)2Fe(ox)3 . 4H2O'
_chemical_formula_sum 'C30 H30 Fe2 N12 Na O18'
_chemical_formula_weight 981.4
_chemical_name_systematic
; 

 ? 

;
_space_group_IT_number 14
_symmetry_cell_setting monoclinic
_symmetry_space_group_name_Hall '-P 2ybc'
_symmetry_space_group_name_H-M 'P 1 21/c 1'
_atom_sites_solution_hydrogens geom
_atom_sites_solution_primary patterson
_atom_sites_solution_secondary difmap
_audit_creation_method SHELXL-97
_cell_angle_alpha 90.00
_cell_angle_beta 99.460(10)
_cell_angle_gamma 90.00
_cell_formula_units_Z 4
_cell_length_a 12.609(2)
_cell_length_b 19.670(5)
_cell_length_c 15.843(3)
_cell_measurement_temperature 293(2)
_cell_volume 3875.9(14)
_computing_cell_refinement 'Bruker P3/V'
_computing_data_collection 'Bruker P3/V,(VMS vers 4.21/V, 1990)'
_computing_data_reduction 'Bruker SHELXTL PLUS,(VMS vers 4.21/V, 1990)'
_computing_molecular_graphics 'Bruker XP'
_computing_publication_material 'Bruker XCIF'
_computing_structure_refinement 'SHELXL-97 (Sheldrick, 1997)'
_computing_structure_solution 'SHELXS-97 (Sheldrick, 1990)'
_diffrn_ambient_temperature 293(2)
_diffrn_measured_fraction_theta_full 1.000
_diffrn_measured_fraction_theta_max 1.000
_diffrn_measurement_device_type 'Bruker R3m/v Diffractometer'
_diffrn_measurement_method \w-2\q
_diffrn_radiation_monochromator graphite
_diffrn_radiation_source 'fine-focus x-ray tube'
_diffrn_radiation_type MoK\a
_diffrn_radiation_wavelength 0.71073
_diffrn_reflns_av_R_equivalents 0.0298
_diffrn_reflns_av_sigmaI/netI 0.0582
_diffrn_reflns_limit_h_max 16
_diffrn_reflns_limit_h_min 0
_diffrn_reflns_limit_k_max 25
_diffrn_reflns_limit_k_min 0
_diffrn_reflns_limit_l_max 20
_diffrn_reflns_limit_l_min -20
_diffrn_reflns_number 9290
_diffrn_reflns_theta_full 27.06
_diffrn_reflns_theta_max 27.06
_diffrn_reflns_theta_min 1.94
_exptl_absorpt_coefficient_mu 0.854
_exptl_absorpt_correction_type empirical
_exptl_crystal_colour red_brown
_exptl_crystal_density_diffrn 1.682
_exptl_crystal_density_method 'not measured'
_exptl_crystal_description parallelepiped
_exptl_crystal_F_000 2004
_exptl_crystal_size_max 0.44
_exptl_crystal_size_mid 0.39
_exptl_crystal_size_min 0.28
_refine_diff_density_max 1.665
_refine_diff_density_min -0.603
_refine_diff_density_rms 0.123
_refine_ls_extinction_method none
_refine_ls_goodness_of_fit_ref 1.046
_refine_ls_hydrogen_treatment mixed
_refine_ls_matrix_type full
_refine_ls_number_parameters 538
_refine_ls_number_reflns 8501
_refine_ls_number_restraints 0
_refine_ls_restrained_S_all 1.046
_refine_ls_R_factor_all 0.1291
_refine_ls_R_factor_gt 0.0852
_refine_ls_shift/su_max 0.001
_refine_ls_shift/su_mean 0.000
_refine_ls_structure_factor_coef Fsqd
_refine_ls_weighting_details 'calc w=1/[\s^2^(Fo^2^)+(0.1347P)^2^+7.8938P] where P=(Fo^2^+2Fc^2^)/3'
_refine_ls_weighting_scheme calc
_refine_ls_wR_factor_gt 0.2258
_refine_ls_wR_factor_ref 0.2507
_reflns_number_gt 5612
_reflns_number_total 8501
_reflns_threshold_expression >2sigma(I)
_cod_data_source_file ic000258q_2.cif
_cod_data_source_block (2)
_cod_depositor_comments
;
The following automatic conversions were performed:

'_symmetry_cell_setting' value 'Monoclinic' changed to 'monoclinic'
according to the built-in table from CIF Core dictionary named
'cif_core.dic' version 2.4.1 from 2010-06-29.

Automatic conversion script
Id: cif_fix_values 1646 2011-03-28 12:23:43Z adriana 
;
_cod_original_sg_symbol_H-M 'P 1 2/m 1'
_cod_database_code 4319223

loop_
_symmetry_equiv_pos_as_xyz
'x, y, z'
'-x, y+1/2, -z+1/2'
'-x, -y, -z'
'x, -y-1/2, z-1/2'

loop_
_atom_site_label
_atom_site_type_symbol
_atom_site_fract_x
_atom_site_fract_y
_atom_site_fract_z
_atom_site_U_iso_or_equiv
_atom_site_adp_type
_atom_site_occupancy
_atom_site_symmetry_multiplicity
_atom_site_calc_flag
_atom_site_refinement_flags
_atom_site_disorder_assembly
_atom_site_disorder_group
Fe1 Fe 0.24776(6) 0.70107(4) 0.26189(4) 0.0267(2) Uani 1 1 d . . .
N1 N 0.1908(4) 0.7697(2) 0.1755(3) 0.0313(9) Uani 1 1 d . . .
C1 C 0.0931(5) 0.8001(3) 0.1630(4) 0.0405(13) Uani 1 1 d . . .
H1 H 0.0429 0.7893 0.2004 0.060 Uiso 1 1 d R . .
C2 C 0.0660(5) 0.8471(3) 0.0995(4) 0.0481(16) Uani 1 1 d . . .
H2 H -0.0036 0.8682 0.0907 0.060 Uiso 1 1 d R . .
C3 C 0.1403(5) 0.8621(3) 0.0472(4) 0.0485(16) Uani 1 1 d . . .
H3 H 0.1226 0.8954 0.0027 0.060 Uiso 1 1 d R . .
N3 N 0.2362(4) 0.8319(3) 0.0572(3) 0.0427(12) Uani 1 1 d . . .
C4 C 0.2571(4) 0.7876(2) 0.1211(3) 0.0292(11) Uani 1 1 d . . .
C5 C 0.3624(4) 0.7525(3) 0.1365(3) 0.0305(11) Uani 1 1 d . . .
N4 N 0.4357(4) 0.7672(3) 0.0879(3) 0.0395(11) Uani 1 1 d . . .
C6 C 0.5299(5) 0.7344(4) 0.1079(4) 0.0469(15) Uani 1 1 d . . .
H6 H 0.5862 0.7449 0.0759 0.060 Uiso 1 1 d R . .
C7 C 0.5509(5) 0.6875(3) 0.1738(4) 0.0465(15) Uani 1 1 d . . .
H7 H 0.6188 0.6646 0.1866 0.060 Uiso 1 1 d R . .
C8 C 0.4688(5) 0.6743(3) 0.2191(4) 0.0398(13) Uani 1 1 d . . .
H8 H 0.4794 0.6407 0.2637 0.060 Uiso 1 1 d R . .
N2 N 0.3729(4) 0.7076(2) 0.2024(3) 0.0319(10) Uani 1 1 d . . .
N5 N 0.3015(4) 0.7725(2) 0.3452(3) 0.0312(9) Uani 1 1 d . . .
C9 C 0.3975(5) 0.8058(3) 0.3558(4) 0.0411(14) Uani 1 1 d . . .
H9 H 0.4472 0.7958 0.3176 0.060 Uiso 1 1 d R . .
C10 C 0.4241(5) 0.8531(3) 0.4183(4) 0.0457(15) Uani 1 1 d . . .
H10 H 0.4924 0.8758 0.4261 0.060 Uiso 1 1 d R . .
C11 C 0.3510(5) 0.8668(3) 0.4717(4) 0.0462(15) Uani 1 1 d . . .
H11 H 0.3677 0.9007 0.5155 0.060 Uiso 1 1 d R . .
N7 N 0.2549(4) 0.8354(3) 0.4632(3) 0.0400(11) Uani 1 1 d . . .
C12 C 0.2356(4) 0.7905(3) 0.4004(3) 0.0300(11) Uani 1 1 d . . .
C13 C 0.1310(4) 0.7538(3) 0.3854(3) 0.0325(11) Uani 1 1 d . . .
N8 N 0.0573(4) 0.7695(3) 0.4331(3) 0.0411(11) Uani 1 1 d . . .
C14 C -0.0367(5) 0.7371(4) 0.4130(4) 0.0511(16) Uani 1 1 d . . .
H14 H -0.0926 0.7475 0.4455 0.060 Uiso 1 1 d R . .
C15 C -0.0548(5) 0.6895(4) 0.3501(5) 0.0541(18) Uani 1 1 d . . .
H15 H -0.1230 0.6670 0.3364 0.060 Uiso 1 1 d R . .
C16 C 0.0263(5) 0.6756(3) 0.3044(4) 0.0431(14) Uani 1 1 d . . .
H16 H 0.0160 0.6417 0.2602 0.060 Uiso 1 1 d R . .
N6 N 0.1221(4) 0.7080(2) 0.3213(3) 0.0318(10) Uani 1 1 d . . .
N9 N 0.3081(3) 0.6256(2) 0.3390(3) 0.0285(9) Uani 1 1 d . . .
C17 C 0.3619(4) 0.6297(3) 0.4199(3) 0.0343(12) Uani 1 1 d . . .
H17 H 0.3806 0.6736 0.4444 0.060 Uiso 1 1 d R . .
C18 C 0.3896(5) 0.5722(3) 0.4690(3) 0.0389(13) Uani 1 1 d . . .
H18 H 0.4276 0.5752 0.5265 0.060 Uiso 1 1 d R . .
C19 C 0.3615(5) 0.5100(3) 0.4304(4) 0.0421(14) Uani 1 1 d . . .
H19 H 0.3792 0.4693 0.4633 0.060 Uiso 1 1 d R . .
N11 N 0.3100(4) 0.5047(2) 0.3504(3) 0.0411(12) Uani 1 1 d . . .
C20 C 0.2849(4) 0.5626(3) 0.3085(3) 0.0309(11) Uani 1 1 d . . .
C21 C 0.2228(4) 0.5612(3) 0.2199(3) 0.0329(11) Uani 1 1 d . . .
N12 N 0.2012(4) 0.5024(2) 0.1812(3) 0.0414(12) Uani 1 1 d . . .
C22 C 0.1466(5) 0.5046(3) 0.1017(4) 0.0456(15) Uani 1 1 d . . .
H22 H 0.1304 0.4627 0.0713 0.060 Uiso 1 1 d R . .
C23 C 0.1134(5) 0.5638(3) 0.0616(4) 0.0469(15) Uani 1 1 d . . .
H23 H 0.0743 0.5646 0.0042 0.060 Uiso 1 1 d R . .
C24 C 0.1365(5) 0.6242(3) 0.1075(3) 0.0415(14) Uani 1 1 d . . .
H24 H 0.1135 0.6670 0.0818 0.060 Uiso 1 1 d R . .
N10 N 0.1925(4) 0.6230(2) 0.1877(3) 0.0302(9) Uani 1 1 d . . .
Fe2 Fe -0.20896(7) 0.51421(5) 0.20545(6) 0.0413(3) Uani 1 1 d . . .
O1 O -0.3066(4) 0.5218(3) 0.0920(3) 0.0540(12) Uani 1 1 d . . .
O2 O -0.1534(4) 0.6026(2) 0.1628(3) 0.0569(13) Uani 1 1 d . . .
C25 C -0.2878(5) 0.5730(4) 0.0452(4) 0.0501(16) Uani 1 1 d . . .
C26 C -0.1995(6) 0.6221(4) 0.0902(5) 0.0542(17) Uani 1 1 d . . .
O3 O -0.1827(6) 0.6747(3) 0.0541(4) 0.092(2) Uani 1 1 d . . .
O4 O -0.3329(4) 0.5835(3) -0.0285(3) 0.0679(15) Uani 1 1 d . . .
O5 O -0.2883(4) 0.4352(2) 0.2437(3) 0.0564(12) Uani 1 1 d . . .
O6 O -0.3025(4) 0.5636(2) 0.2747(3) 0.0512(11) Uani 1 1 d . . .
C27 C -0.3614(6) 0.4503(4) 0.2874(4) 0.0507(16) Uani 1 1 d . . .
C28 C -0.3672(6) 0.5279(4) 0.3102(4) 0.0503(16) Uani 1 1 d . . .
O7 O -0.4268(5) 0.5476(3) 0.3584(4) 0.0763(17) Uani 1 1 d . . .
O8 O -0.4224(5) 0.4090(3) 0.3125(4) 0.0810(18) Uani 1 1 d . . .
O9 O -0.1085(4) 0.4499(3) 0.1599(3) 0.0582(13) Uani 1 1 d . . .
O10 O -0.0857(4) 0.5164(2) 0.3041(3) 0.0494(11) Uani 1 1 d . . .
C29 C -0.0238(5) 0.4334(3) 0.2135(5) 0.0488(16) Uani 1 1 d . . .
C30 C -0.0063(5) 0.4786(3) 0.2958(4) 0.0426(14) Uani 1 1 d . . .
O11 O 0.0784(4) 0.4742(3) 0.3451(3) 0.0630(14) Uani 1 1 d . . .
O12 O 0.0387(4) 0.3883(3) 0.2049(4) 0.0635(14) Uani 1 1 d . . .
Na Na 0.2113(2) 0.39782(14) 0.2902(2) 0.0608(8) Uani 1 1 d . . .
O13 O 0.3738(7) 0.3738(5) 0.2402(5) 0.126(3) Uiso 1 1 d . . .
O14 O 0.2076(10) 0.3155(6) 0.3967(8) 0.183(5) Uiso 1 1 d . . .
O15 O 0.5401(5) 0.4801(3) 0.8721(4) 0.0862(18) Uiso 1 1 d . . .
O16 O 0.6948(8) 0.7174(5) 0.8866(6) 0.140(3) Uiso 1 1 d . . .
O17 O 0.8861(8) 0.5514(5) 0.4717(6) 0.148(3) Uiso 1 1 d . . .
O18 O 0.3533(13) 0.3386(8) 0.5552(9) 0.234(6) Uiso 1 1 d . . .

loop_
_atom_site_aniso_label
_atom_site_aniso_U_11
_atom_site_aniso_U_22
_atom_site_aniso_U_33
_atom_site_aniso_U_23
_atom_site_aniso_U_13
_atom_site_aniso_U_12
Fe1 0.0266(4) 0.0285(4) 0.0256(4) -0.0010(3) 0.0059(3) -0.0017(3)
N1 0.030(2) 0.031(2) 0.034(2) -0.0029(19) 0.0066(18) 0.0046(19)
C1 0.035(3) 0.042(3) 0.046(3) 0.003(3) 0.012(3) 0.008(3)
C2 0.042(3) 0.050(4) 0.049(4) -0.003(3) -0.002(3) 0.020(3)
C3 0.051(4) 0.047(4) 0.045(3) 0.010(3) 0.000(3) 0.012(3)
N3 0.044(3) 0.044(3) 0.039(3) 0.013(2) 0.004(2) 0.002(2)
C4 0.035(3) 0.027(3) 0.026(2) 0.0030(19) 0.005(2) 0.002(2)
C5 0.031(3) 0.032(3) 0.029(3) -0.001(2) 0.007(2) -0.002(2)
N4 0.036(3) 0.048(3) 0.036(3) 0.006(2) 0.013(2) 0.001(2)
C6 0.033(3) 0.059(4) 0.053(4) -0.001(3) 0.021(3) -0.001(3)
C7 0.032(3) 0.054(4) 0.055(4) 0.003(3) 0.011(3) 0.005(3)
C8 0.036(3) 0.046(3) 0.039(3) 0.007(3) 0.010(2) 0.011(3)
N2 0.035(2) 0.030(2) 0.031(2) 0.0006(18) 0.0070(18) 0.0023(19)
N5 0.033(2) 0.029(2) 0.032(2) -0.0008(18) 0.0050(18) -0.0035(19)
C9 0.035(3) 0.044(3) 0.045(3) 0.001(3) 0.009(2) -0.014(3)
C10 0.044(3) 0.039(3) 0.053(4) 0.000(3) 0.002(3) -0.017(3)
C11 0.051(4) 0.031(3) 0.054(4) -0.009(3) 0.001(3) -0.009(3)
N7 0.043(3) 0.041(3) 0.036(3) -0.007(2) 0.005(2) -0.004(2)
C12 0.030(3) 0.029(3) 0.029(3) -0.001(2) 0.000(2) -0.005(2)
C13 0.029(3) 0.037(3) 0.032(3) 0.001(2) 0.005(2) 0.003(2)
N8 0.034(3) 0.051(3) 0.040(3) -0.004(2) 0.013(2) 0.005(2)
C14 0.038(3) 0.068(5) 0.053(4) -0.008(3) 0.023(3) -0.004(3)
C15 0.031(3) 0.073(5) 0.062(4) -0.011(4) 0.016(3) -0.013(3)
C16 0.037(3) 0.048(4) 0.047(3) -0.010(3) 0.013(3) -0.014(3)
N6 0.028(2) 0.038(3) 0.031(2) -0.0034(18) 0.0066(18) -0.0065(19)
N9 0.028(2) 0.034(2) 0.024(2) 0.0032(18) 0.0074(17) 0.0021(18)
C17 0.033(3) 0.040(3) 0.030(3) -0.003(2) 0.006(2) 0.001(2)
C18 0.035(3) 0.058(4) 0.023(3) 0.002(2) 0.004(2) 0.008(3)
C19 0.040(3) 0.043(3) 0.043(3) 0.012(3) 0.006(3) 0.010(3)
N11 0.039(3) 0.034(3) 0.049(3) 0.008(2) 0.004(2) 0.001(2)
C20 0.029(3) 0.031(3) 0.033(3) 0.003(2) 0.006(2) -0.001(2)
C21 0.031(3) 0.034(3) 0.035(3) -0.001(2) 0.010(2) -0.002(2)
N12 0.046(3) 0.038(3) 0.041(3) -0.011(2) 0.008(2) -0.003(2)
C22 0.046(4) 0.047(4) 0.044(3) -0.015(3) 0.009(3) -0.010(3)
C23 0.052(4) 0.056(4) 0.033(3) -0.011(3) 0.007(3) -0.017(3)
C24 0.044(3) 0.049(4) 0.031(3) 0.005(3) 0.006(2) -0.008(3)
N10 0.033(2) 0.035(2) 0.024(2) -0.0022(18) 0.0070(17) -0.0033(19)
Fe2 0.0375(5) 0.0439(5) 0.0412(5) -0.0040(4) 0.0024(4) -0.0021(4)
O1 0.047(3) 0.059(3) 0.050(3) 0.003(2) -0.008(2) -0.010(2)
O2 0.062(3) 0.058(3) 0.048(3) 0.000(2) -0.001(2) -0.027(2)
C25 0.041(4) 0.061(4) 0.049(4) 0.000(3) 0.010(3) 0.014(3)
C26 0.053(4) 0.051(4) 0.059(4) -0.001(3) 0.012(3) -0.003(3)
O3 0.109(5) 0.080(4) 0.082(4) 0.021(3) 0.001(4) -0.033(4)
O4 0.060(3) 0.084(4) 0.055(3) 0.012(3) -0.004(2) 0.012(3)
O5 0.063(3) 0.044(3) 0.061(3) 0.002(2) 0.009(2) -0.006(2)
O6 0.055(3) 0.044(3) 0.056(3) 0.003(2) 0.014(2) 0.008(2)
C27 0.046(4) 0.058(4) 0.045(4) 0.013(3) -0.005(3) -0.006(3)
C28 0.047(4) 0.062(4) 0.040(3) 0.007(3) 0.002(3) 0.005(3)
O7 0.066(4) 0.092(4) 0.080(4) 0.013(3) 0.037(3) 0.015(3)
O8 0.078(4) 0.087(4) 0.079(4) 0.027(3) 0.013(3) -0.025(3)
O9 0.048(3) 0.077(3) 0.047(3) -0.017(2) 0.001(2) 0.009(2)
O10 0.042(2) 0.060(3) 0.044(2) -0.012(2) -0.0001(19) 0.006(2)
C29 0.040(3) 0.047(4) 0.063(4) -0.004(3) 0.020(3) -0.004(3)
C30 0.032(3) 0.052(4) 0.044(3) 0.004(3) 0.007(3) -0.008(3)
O11 0.038(3) 0.079(4) 0.068(3) -0.011(3) -0.003(2) 0.002(2)
O12 0.046(3) 0.053(3) 0.092(4) -0.015(3) 0.012(3) 0.002(2)
Na 0.0443(15) 0.0479(16) 0.089(2) 0.0026(14) 0.0076(14) 0.0005(12)

loop_
_atom_type_symbol
_atom_type_description
_atom_type_scat_dispersion_real
_atom_type_scat_dispersion_imag
_atom_type_scat_source
Fe Fe 0.3463 0.8444 'International Tables Vol C Tables 4.2.6.8 and 6.1.1.4'
N N 0.0061 0.0033 'International Tables Vol C Tables 4.2.6.8 and 6.1.1.4'
C C 0.0033 0.0016 'International Tables Vol C Tables 4.2.6.8 and 6.1.1.4'
H H 0.0000 0.0000 'International Tables Vol C Tables 4.2.6.8 and 6.1.1.4'
O O 0.0106 0.0060 'International Tables Vol C Tables 4.2.6.8 and 6.1.1.4'
Na Na 0.0362 0.0249 'International Tables Vol C Tables 4.2.6.8 and 6.1.1.4'

loop_
_geom_angle_atom_site_label_1
_geom_angle_atom_site_label_2
_geom_angle_atom_site_label_3
_geom_angle
_geom_angle_site_symmetry_1
_geom_angle_site_symmetry_3
N5 Fe1 N2 93.45(19) . .
N5 Fe1 N1 91.28(19) . .
N2 Fe1 N1 81.48(18) . .
N5 Fe1 N6 81.14(18) . .
N2 Fe1 N6 172.31(19) . .
N1 Fe1 N6 93.13(19) . .
N5 Fe1 N10 174.31(18) . .
N2 Fe1 N10 89.87(18) . .
N1 Fe1 N10 93.78(18) . .
N6 Fe1 N10 95.98(18) . .
N5 Fe1 N9 93.81(18) . .
N2 Fe1 N9 95.00(18) . .
N1 Fe1 N9 173.99(17) . .
N6 Fe1 N9 90.83(18) . .
N10 Fe1 N9 81.29(18) . .
C4 N1 C1 116.0(5) . .
C4 N1 Fe1 115.5(3) . .
C1 N1 Fe1 128.5(4) . .
N1 C1 C2 121.2(6) . .
C1 C2 C3 118.3(6) . .
N3 C3 C2 121.7(6) . .
C4 N3 C3 116.5(5) . .
N3 C4 N1 126.4(5) . .
N3 C4 C5 119.5(5) . .
N1 C4 C5 114.1(4) . .
N4 C5 N2 126.7(5) . .
N4 C5 C4 119.6(5) . .
N2 C5 C4 113.7(4) . .
C5 N4 C6 115.5(5) . .
N4 C6 C7 123.3(5) . .
C8 C7 C6 116.8(6) . .
N2 C8 C7 121.8(5) . .
C5 N2 C8 115.7(5) . .
C5 N2 Fe1 115.2(4) . .
C8 N2 Fe1 129.1(4) . .
C12 N5 C9 115.1(5) . .
C12 N5 Fe1 116.1(3) . .
C9 N5 Fe1 128.8(4) . .
C10 C9 N5 121.8(6) . .
C9 C10 C11 118.1(6) . .
N7 C11 C10 122.1(6) . .
C12 N7 C11 115.7(5) . .
N7 C12 N5 127.3(5) . .
N7 C12 C13 119.6(5) . .
N5 C12 C13 113.2(4) . .
N8 C13 N6 127.3(5) . .
N8 C13 C12 118.7(5) . .
N6 C13 C12 114.0(5) . .
C13 N8 C14 115.4(5) . .
N8 C14 C15 122.6(6) . .
C14 C15 C16 118.3(6) . .
N6 C16 C15 121.3(6) . .
C13 N6 C16 115.2(5) . .
C13 N6 Fe1 115.5(3) . .
C16 N6 Fe1 129.2(4) . .
C20 N9 C17 116.2(5) . .
C20 N9 Fe1 115.4(3) . .
C17 N9 Fe1 128.3(4) . .
N9 C17 C18 121.7(5) . .
C17 C18 C19 116.8(5) . .
N11 C19 C18 122.5(5) . .
C20 N11 C19 116.6(5) . .
C20 N11 Na 117.3(4) . .
C19 N11 Na 123.6(4) . .
N11 C20 N9 126.2(5) . .
N11 C20 C21 120.0(5) . .
N9 C20 C21 113.8(4) . .
N12 C21 N10 126.3(5) . .
N12 C21 C20 119.3(5) . .
N10 C21 C20 114.4(5) . .
C21 N12 C22 116.5(5) . .
C21 N12 Na 113.0(4) . .
C22 N12 Na 126.7(4) . .
N12 C22 C23 122.8(6) . .
C22 C23 C24 117.5(6) . .
N10 C24 C23 120.5(6) . .
C24 N10 C21 116.3(5) . .
C24 N10 Fe1 128.5(4) . .
C21 N10 Fe1 115.0(3) . .
O6 Fe2 O5 80.8(2) . .
O6 Fe2 O9 166.4(2) . .
O5 Fe2 O9 89.8(2) . .
O6 Fe2 O1 97.2(2) . .
O5 Fe2 O1 93.8(2) . .
O9 Fe2 O1 93.2(2) . .
O6 Fe2 O10 90.77(19) . .
O5 Fe2 O10 98.2(2) . .
O9 Fe2 O10 80.81(18) . .
O1 Fe2 O10 166.6(2) . .
O6 Fe2 O2 91.9(2) . .
O5 Fe2 O2 170.1(2) . .
O9 Fe2 O2 98.5(2) . .
O1 Fe2 O2 80.38(19) . .
O10 Fe2 O2 88.61(19) . .
C25 O1 Fe2 115.3(4) . .
C26 O2 Fe2 115.6(4) . .
O4 C25 O1 125.1(7) . .
O4 C25 C26 121.0(7) . .
O1 C25 C26 113.9(6) . .
O3 C26 O2 126.7(7) . .
O3 C26 C25 118.6(7) . .
O2 C26 C25 114.6(6) . .
C27 O5 Fe2 115.2(4) . .
C28 O6 Fe2 116.9(4) . .
O8 C27 O5 124.5(7) . .
O8 C27 C28 120.8(7) . .
O5 C27 C28 114.6(6) . .
O7 C28 O6 127.2(7) . .
O7 C28 C27 120.6(7) . .
O6 C28 C27 112.2(6) . .
C29 O9 Fe2 115.2(4) . .
C30 O10 Fe2 115.3(4) . .
O12 C29 O9 126.5(7) . .
O12 C29 C30 120.4(6) . .
O9 C29 C30 113.1(6) . .
O12 C29 Na 43.8(4) . .
O9 C29 Na 161.9(5) . .
C30 C29 Na 78.8(4) . .
O11 C30 O10 126.7(6) . .
O11 C30 C29 118.9(6) . .
O10 C30 C29 114.4(5) . .
C30 O11 Na 112.6(5) . .
C29 O12 Na 115.6(5) . .
O14 Na O13 103.0(4) . .
O14 Na O12 103.3(4) . .
O13 Na O12 123.9(3) . .
O14 Na O11 94.1(3) . .
O13 Na O11 154.3(3) . .
O12 Na O11 69.03(18) . .
O14 Na N11 111.5(3) . .
O13 Na N11 83.9(3) . .
O12 Na N11 128.6(2) . .
O11 Na N11 71.87(18) . .
O14 Na N12 172.3(3) . .
O13 Na N12 83.7(3) . .
O12 Na N12 75.57(19) . .
O11 Na N12 78.42(19) . .
N11 Na N12 64.87(17) . .

loop_
_geom_bond_atom_site_label_1
_geom_bond_atom_site_label_2
_geom_bond_distance
_geom_bond_site_symmetry_2
Fe1 N5 1.970(4) .
Fe1 N2 1.970(5) .
Fe1 N1 1.972(4) .
Fe1 N6 1.977(4) .
Fe1 N10 1.989(4) .
Fe1 N9 1.992(4) .
N1 C4 1.342(7) .
N1 C1 1.354(7) .
C1 C2 1.368(9) .
C2 C3 1.381(9) .
C3 N3 1.332(8) .
N3 C4 1.330(7) .
C4 C5 1.480(7) .
C5 N4 1.329(7) .
C5 N2 1.357(7) .
N4 C6 1.343(8) .
C6 C7 1.386(9) .
C7 C8 1.378(8) .
C8 N2 1.363(7) .
N5 C12 1.349(7) .
N5 C9 1.362(7) .
C9 C10 1.361(8) .
C10 C11 1.376(9) .
C11 N7 1.347(8) .
N7 C12 1.323(7) .
C12 C13 1.488(7) .
C13 N8 1.327(7) .
C13 N6 1.348(7) .
N8 C14 1.337(8) .
C14 C15 1.360(9) .
C15 C16 1.374(9) .
C16 N6 1.354(7) .
N9 C20 1.345(7) .
N9 C17 1.351(7) .
C17 C18 1.385(8) .
C18 C19 1.386(9) .
C19 N11 1.331(8) .
N11 C20 1.329(7) .
N11 Na 2.547(6) .
C20 C21 1.491(7) .
C21 N12 1.317(7) .
C21 N10 1.349(7) .
N12 C22 1.334(8) .
N12 Na 2.675(6) .
C22 C23 1.359(9) .
C23 C24 1.398(8) .
C24 N10 1.348(7) .
Fe2 O6 1.992(5) .
Fe2 O5 1.996(5) .
Fe2 O9 2.006(5) .
Fe2 O1 2.010(4) .
Fe2 O10 2.015(4) .
Fe2 O2 2.031(5) .
O1 C25 1.295(8) .
O2 C26 1.260(8) .
C25 O4 1.229(8) .
C25 C26 1.556(10) .
C26 O3 1.217(9) .
O5 C27 1.275(9) .
O6 C28 1.275(8) .
C27 O8 1.230(8) .
C27 C28 1.571(10) .
C28 O7 1.220(8) .
O9 C29 1.292(8) .
O10 C30 1.271(8) .
C29 O12 1.208(8) .
C29 C30 1.564(9) .
C30 O11 1.217(7) .
O11 Na 2.511(6) .
O12 Na 2.374(6) .
Na O14 2.345(12) .
Na O13 2.363(9) .
